data_7113174
loop_
_publ_author_name
'Forgan, Ross S.'
'Wood, Peter A.'
'Campbell, John'
'Henderson, David K.'
'McAllister, Fiona E.'
'Parsons, Simon'
'Pidcock, Elna'
'Swart, Ronald M.'
'Tasker, Peter A.'

_publ_section_title
;
 Supramolecular chemistry in metal recovery; H-bond buttressing to tune
 extractant strength
;
_journal_coden_ASTM CHCOFS
_journal_issue 46
_journal_name_full
;
 Chemical Communications (Cambridge, United Kingdom)
;
_journal_page_first 4940
_journal_page_last 4942
_journal_paper_doi 10.1039/b712278k
_journal_year 2007
_chemical_compound_source 'R. Forgan'
_chemical_formula_moiety 'C8 H9 N1 O3'
_chemical_formula_sum 'C8 H9 N O3'
_chemical_formula_weight 167.16
_chemical_name_common 3-Methoxysalicylaldoxime
_chemical_name_systematic 3-Methoxysalicylaldoxime
_space_group_IT_number 61
_symmetry_cell_setting orthorhombic
_symmetry_space_group_name_Hall '-P 2ac 2ab'
_symmetry_space_group_name_H-M 'P b c a'
_atom_sites_solution_hydrogens geom
_atom_sites_solution_primary direct
_audit_creation_date 05-12-08
_audit_creation_method CRYSTALS_ver_12.82
_audit_update_record
;
2007-08-03 # Formatted by publCIF
;
_cell_angle_alpha 90
_cell_angle_beta 90
_cell_angle_gamma 90
_cell_formula_units_Z 8
_cell_length_a 13.9108(5)
_cell_length_b 7.1936(3)
_cell_length_c 15.6965(6)
_cell_measurement_reflns_used 1913
_cell_measurement_temperature 298
_cell_measurement_theta_max 23
_cell_measurement_theta_min 3
_cell_volume 1570.73(11)
_computing_cell_refinement 'SAINT (Siemens ,1995)'
_computing_data_collection 'SMART (Siemens, 1993)'
_computing_data_reduction 'SAINT (Siemens ,1995)'
_computing_molecular_graphics 'CAMERON (Watkin et al., 1996)'
_computing_publication_material 'CRYSTALS (Betteridge et al., 2003)'
_computing_structure_refinement 'CRYSTALS (Betteridge et al., 2003)'
_computing_structure_solution 'SIR92 (Altomare et al., 1994)'
_diffrn_ambient_temperature 298
_diffrn_measured_fraction_theta_full 1.000
_diffrn_measured_fraction_theta_max 0.993
_diffrn_measurement_device_type 'Bruker SMART Apex CCD'
_diffrn_measurement_method \w
_diffrn_radiation_monochromator graphite
_diffrn_radiation_type 'Mo K\a'
_diffrn_radiation_wavelength 0.71073
_diffrn_reflns_av_R_equivalents 0.027
_diffrn_reflns_limit_h_max 17
_diffrn_reflns_limit_h_min -17
_diffrn_reflns_limit_k_max 9
_diffrn_reflns_limit_k_min -9
_diffrn_reflns_limit_l_max 19
_diffrn_reflns_limit_l_min -19
_diffrn_reflns_number 17158
_diffrn_reflns_theta_full 25.986
_diffrn_reflns_theta_max 26.517
_diffrn_reflns_theta_min 2.595
_diffrn_standards_number 0
_exptl_absorpt_coefficient_mu 0.109
_exptl_absorpt_correction_T_max 0.99
_exptl_absorpt_correction_T_min 0.76
_exptl_absorpt_correction_type multi-scan
_exptl_absorpt_process_details 'SADABS version 2004/1'
_exptl_crystal_colour yellow
_exptl_crystal_density_diffrn 1.414
_exptl_crystal_description block
_exptl_crystal_F_000 704
_exptl_crystal_recrystallization_method 'Recrystallisation by evaporation of chloroform solution'
_exptl_crystal_size_max 0.16
_exptl_crystal_size_mid 0.16
_exptl_crystal_size_min 0.06
_refine_diff_density_max 0.16
_refine_diff_density_min -0.12
_refine_ls_extinction_method None
_refine_ls_goodness_of_fit_ref 1.1328
_refine_ls_hydrogen_treatment mixed
_refine_ls_matrix_type full
_refine_ls_number_parameters 115
_refine_ls_number_reflns 1615
_refine_ls_number_restraints 2
_refine_ls_R_factor_all 0.0810
_refine_ls_R_factor_gt 0.0296
_refine_ls_shift/su_max 0.000201
_refine_ls_structure_factor_coef Fsqd
_refine_ls_weighting_details
;
Method, part 1, Chebychev polynomial, (Watkin, 1994, Prince, 1982)
[weight] = 1.0/[A~0~*T~0~(x)+A~1~*T~1~(x) ... +A~n-1~]*T~n-1~(x)]
where A~i~ are the Chebychev coefficients listed below and x= Fcalc/Fmax
Method = Robust Weighting (Prince, 1982)
W = [weight] * [1-(deltaF/6*sigmaF)^2^]^2^
A~i~ are:
38.2 60.0 34.6 12.9 1.19
;
_refine_ls_weighting_scheme calc
_refine_ls_wR_factor_all 0.1256
_refine_ls_wR_factor_gt 0.0746
_refine_ls_wR_factor_ref 0.1256
_reflns_limit_h_max 17
_reflns_limit_h_min 0
_reflns_limit_k_max 8
_reflns_limit_k_min 0
_reflns_limit_l_max 19
_reflns_limit_l_min 0
_reflns_number_gt 793
_reflns_number_total 1615
_reflns_threshold_expression I>2.00u(I)
_oxford_diffrn_Wilson_B_factor 0.00
_oxford_diffrn_Wilson_scale 0.00
_oxford_refine_ls_scale 0.5387(19)
_cod_duplicate_entry 7102315
_cod_data_source_file b712278k.txt
_cod_data_source_block L4H
_cod_depositor_comments
;
The following automatic conversions were performed:

'_symmetry_cell_setting' value 'Orthorhombic' changed to
'orthorhombic' according to
/usr/data/users/saulius/automatic-downloads/retrospective/RSC/lib/dictionaries/cif_core.dic
dictionary named 'cif_core.dic' version 2.4.2 from 2011-04-26.

Automatic conversion script
Id: cif_fix_values 2281 2013-09-26 08:29:07Z andrius 
;
_cod_original_formula_sum 'C8 H9 N1 O3'
_cod_database_code 7113174

loop_
_symmetry_equiv_pos_as_xyz
x,y,z
-x,-y,-z
-x+1/2,y+1/2,z
x+1/2,-y+1/2,-z
x,-y+1/2,z+1/2
-x,y+1/2,-z+1/2
-x+1/2,-y,z+1/2
x+1/2,y,-z+1/2

loop_
_atom_site_label
_atom_site_type_symbol
_atom_site_fract_x
_atom_site_fract_y
_atom_site_fract_z
_atom_site_U_iso_or_equiv
_atom_site_occupancy
_atom_site_adp_type
_atom_site_refinement_flags_posn
O1 O 0.48465(14) -0.0109(3) 0.67399(10) 0.0398 1.0000 Uani D
N2 N 0.52591(15) 0.1051(3) 0.61253(13) 0.0305 1.0000 Uani .
C3 C 0.55412(16) 0.2605(4) 0.64192(16) 0.0312 1.0000 Uani .
C4 C 0.59609(16) 0.3988(3) 0.58484(15) 0.0276 1.0000 Uani .
C5 C 0.60837(17) 0.3635(3) 0.49795(16) 0.0268 1.0000 Uani .
O5 O 0.58585(13) 0.1967(2) 0.46236(11) 0.0330 1.0000 Uani D
C6 C 0.64463(16) 0.5009(3) 0.44381(16) 0.0301 1.0000 Uani .
O61 O 0.65143(12) 0.4492(3) 0.36008(11) 0.0364 1.0000 Uani .
C62 C 0.6941(2) 0.5805(4) 0.30307(18) 0.0436 1.0000 Uani .
C7 C 0.67093(18) 0.6709(4) 0.47694(17) 0.0338 1.0000 Uani .
C8 C 0.66042(18) 0.7057(4) 0.56397(18) 0.0376 1.0000 Uani .
C9 C 0.62294(18) 0.5730(4) 0.61711(17) 0.0336 1.0000 Uani .
H1 H 0.460(2) -0.098(4) 0.641(2) 0.0602 1.0000 Uiso D
H3 H 0.5475 0.2877 0.7006 0.0381 1.0000 Uiso R
H5 H 0.566(2) 0.128(4) 0.505(2) 0.0500 1.0000 Uiso D
H621 H 0.6936 0.5244 0.2466 0.0651 1.0000 Uiso R
H622 H 0.7592 0.6101 0.3194 0.0656 1.0000 Uiso R
H623 H 0.6565 0.6949 0.3029 0.0654 1.0000 Uiso R
H7 H 0.6959 0.7626 0.4415 0.0408 1.0000 Uiso R
H8 H 0.6785 0.8220 0.5870 0.0446 1.0000 Uiso R
H9 H 0.6147 0.5979 0.6758 0.0406 1.0000 Uiso R

loop_
_atom_site_aniso_label
_atom_site_aniso_U_11
_atom_site_aniso_U_22
_atom_site_aniso_U_33
_atom_site_aniso_U_23
_atom_site_aniso_U_13
_atom_site_aniso_U_12
O1 0.0569(11) 0.0381(10) 0.0243(8) 0.0004(8) 0.0035(8) -0.0126(9)
N2 0.0374(11) 0.0299(11) 0.0241(9) 0.0020(9) 0.0011(9) -0.0010(10)
C3 0.0318(13) 0.0352(14) 0.0265(11) -0.0049(11) -0.0017(10) 0.0015(11)
C4 0.0229(11) 0.0296(13) 0.0302(12) -0.0013(10) -0.0025(10) 0.0024(10)
C5 0.0225(11) 0.0250(12) 0.0329(12) -0.0014(11) -0.0029(9) 0.0008(9)
O5 0.0428(10) 0.0296(9) 0.0266(9) -0.0021(8) 0.0016(8) -0.0088(8)
C6 0.0239(11) 0.0324(13) 0.0339(12) 0.0020(11) -0.0021(10) 0.0035(10)
O61 0.0422(10) 0.0379(10) 0.0291(9) 0.0052(8) 0.0019(7) -0.0069(9)
C62 0.0455(15) 0.0471(17) 0.0381(14) 0.0113(14) 0.0048(13) -0.0063(13)
C7 0.0290(13) 0.0278(13) 0.0446(15) 0.0044(12) 0.0020(11) -0.0009(11)
C8 0.0327(13) 0.0280(14) 0.0522(16) -0.0110(12) -0.0001(12) -0.0016(10)
C9 0.0305(12) 0.0341(14) 0.0362(13) -0.0084(12) 0.0008(11) 0.0004(11)

loop_
_atom_type_symbol
_atom_type_scat_dispersion_real
_atom_type_scat_dispersion_imag
_atom_type_scat_Cromer_Mann_a1
_atom_type_scat_Cromer_Mann_b1
_atom_type_scat_Cromer_Mann_a2
_atom_type_scat_Cromer_Mann_b2
_atom_type_scat_Cromer_Mann_a3
_atom_type_scat_Cromer_Mann_b3
_atom_type_scat_Cromer_Mann_a4
_atom_type_scat_Cromer_Mann_b4
_atom_type_scat_Cromer_Mann_c
_atom_type_scat_source
C 0.0033 0.0016 2.3100 20.8439 1.0200 10.2075 1.5886 0.5687 0.8650 51.6512 0.2156 'International Tables Vol C 4.2.6.8 and 6.1.1.4'
H 0.0000 0.0000 0.4930 10.5109 0.3229 26.1257 0.1402 3.1424 0.0408 57.7998 0.0030 'International Tables Vol C 4.2.6.8 and 6.1.1.4'
N 0.0061 0.0033 12.2126 0.0057 3.1322 9.8933 2.0125 28.9975 1.1663 0.5826 -11.5290 'International Tables Vol C 4.2.6.8 and 6.1.1.4'
O 0.0106 0.0060 3.0485 13.2771 2.2868 5.7011 1.5463 0.3239 0.8670 32.9089 0.2508 'International Tables Vol C 4.2.6.8 and 6.1.1.4'

loop_
_geom_angle_atom_site_label_1
_geom_angle_atom_site_label_2
_geom_angle_atom_site_label_3
_geom_angle
_geom_angle_publ_flag
N2 O1 H1 100(2) no
O1 N2 C3 113.6(2) yes
N2 C3 C4 120.0(2) yes
N2 C3 H3 120.3 no
C4 C3 H3 119.7 no
C3 C4 C5 121.6(2) yes
C3 C4 C9 119.6(2) yes
C5 C4 C9 118.8(2) yes
C4 C5 O5 122.2(2) yes
C4 C5 C6 120.6(2) yes
O5 C5 C6 117.2(2) yes
C5 O5 H5 105(2) no
C5 C6 O61 114.6(2) yes
C5 C6 C7 119.6(2) yes
O61 C6 C7 125.8(2) yes
C6 O61 C62 116.8(2) yes
O61 C62 H621 107.0 no
O61 C62 H622 111.6 no
H621 C62 H622 109.9 no
O61 C62 H623 109.7 no
H621 C62 H623 110.1 no
H622 C62 H623 108.5 no
C6 C7 C8 120.0(2) yes
C6 C7 H7 120.2 no
C8 C7 H7 119.8 no
C7 C8 C9 120.7(2) yes
C7 C8 H8 120.3 no
C9 C8 H8 119.0 no
C4 C9 C8 120.3(2) yes
C4 C9 H9 119.3 no
C8 C9 H9 120.5 no

loop_
_geom_bond_atom_site_label_1
_geom_bond_atom_site_label_2
_geom_bond_distance
_geom_bond_publ_flag
O1 N2 1.398(3) yes
O1 H1 0.89(3) no
N2 C3 1.272(3) yes
C3 C4 1.460(4) yes
C3 H3 0.947 no
C4 C5 1.398(4) yes
C4 C9 1.402(3) yes
C5 O5 1.361(3) yes
C5 C6 1.397(3) yes
O5 H5 0.87(3) no
C6 O61 1.369(3) yes
C6 C7 1.379(4) yes
O61 C62 1.430(3) yes
C62 H621 0.973 no
C62 H622 0.965 no
C62 H623 0.975 no
C7 C8 1.396(4) yes
C7 H7 0.929 no
C8 C9 1.371(4) yes
C8 H8 0.945 no
C9 H9 0.945 no

loop_
_geom_hbond_atom_site_label_D
_geom_hbond_atom_site_label_H
_geom_hbond_atom_site_label_A
_geom_hbond_distance_DH
_geom_hbond_distance_HA
_geom_hbond_distance_DA
_geom_hbond_angle_DHA
_geom_hbond_site_symmetry_A
_geom_hbond_publ_flag
O1 H1 O5 0.88(3) 1.88(3) 2.707(2) 155(3) 5_656 yes
O5 H5 N2 0.88(3) 1.79(3) 2.586(3) 151(3) . yes
C3 H3 O1 0.9500 2.4800 3.368(3) 155.00 4_656 yes
